data_4112975
loop_
_publ_author_name
'Kazuaki Ishihara'
'Yuji Kosugi'
'Matsujiro Akakura'

_publ_section_title
;
 Rational Design of anl-Histidine-Derived Minimal Artificial Acylase for
 the Kinetic Resolution of Racemic Alcohols
;
_journal_name_full 'Journal of the American Chemical Society'
_journal_page_first 12212
_journal_page_last 12213
_journal_paper_doi 10.1021/ja045850j
_journal_volume 126
_journal_year 2004
_chemical_formula_sum 'C38 H53 N3 O3 S Si'
_chemical_formula_weight 659.98
_chemical_name_systematic
;
(S)-1-tert-Butyldiphenylsilyloxy-3-(3'-methyl-3'H-imidazol-4'-yl)-
2-(2",4",6"-triisopropylbenzenesulfonylamino)propane
;
_space_group_IT_number 19
_symmetry_cell_setting orthorhombic
_symmetry_space_group_name_Hall 'P 2ac 2ab'
_symmetry_space_group_name_H-M 'P 21 21 21'
_atom_sites_solution_hydrogens geom
_atom_sites_solution_primary direct
_atom_sites_solution_secondary difmap
_audit_creation_method SHELXL-97
_cell_angle_alpha 90.00
_cell_angle_beta 90.00
_cell_angle_gamma 90.00
_cell_formula_units_Z 8
_cell_length_a 10.1626(9)
_cell_length_b 21.9774(19)
_cell_length_c 34.178(3)
_cell_measurement_temperature 173(2)
_cell_volume 7633.6(12)
_computing_cell_refinement 'Bruker Smart APEX'
_computing_data_collection 'Bruker Smart APEX'
_computing_data_reduction 'Bruker Smart APEX'
_computing_molecular_graphics 'ORTEP 3'
_computing_publication_material 'ORTEP 3'
_computing_structure_refinement 'SHELXL-97 (Sheldrick, 1997)'
_computing_structure_solution 'SHELXS-97 (Sheldrick, 1990)'
_diffrn_ambient_temperature 173(2)
_diffrn_detector_area_resol_mean 8.366
_diffrn_measured_fraction_theta_full 0.994
_diffrn_measured_fraction_theta_max 0.994
_diffrn_measurement_device_type 'Bruker Smart APEX'
_diffrn_measurement_method 'omega mode'
_diffrn_radiation_monochromator graphite
_diffrn_radiation_source 'fine-focus sealed tube'
_diffrn_radiation_type MoK\a
_diffrn_radiation_wavelength 0.71073
_diffrn_reflns_av_R_equivalents 0.0378
_diffrn_reflns_av_sigmaI/netI 0.0528
_diffrn_reflns_limit_h_max 13
_diffrn_reflns_limit_h_min -13
_diffrn_reflns_limit_k_max 30
_diffrn_reflns_limit_k_min -29
_diffrn_reflns_limit_l_max 31
_diffrn_reflns_limit_l_min -46
_diffrn_reflns_number 58323
_diffrn_reflns_theta_full 29.18
_diffrn_reflns_theta_max 29.18
_diffrn_reflns_theta_min 1.51
_exptl_absorpt_coefficient_mu 0.154
_exptl_absorpt_correction_T_max 0.9699
_exptl_absorpt_correction_T_min 0.9553
_exptl_absorpt_correction_type empirical
_exptl_absorpt_process_details 'Bruker Smart APEX'
_exptl_crystal_colour colorless
_exptl_crystal_density_diffrn 1.149
_exptl_crystal_description prism
_exptl_crystal_F_000 2848
_exptl_crystal_size_max 0.30
_exptl_crystal_size_mid 0.20
_exptl_crystal_size_min 0.20
_refine_diff_density_max 0.918
_refine_diff_density_min -0.340
_refine_diff_density_rms 0.057
_refine_ls_abs_structure_details 'Flack H D (1983), Acta Cryst. A39, 876-881'
_refine_ls_abs_structure_Flack -0.02(6)
_refine_ls_extinction_method none
_refine_ls_goodness_of_fit_ref 1.079
_refine_ls_hydrogen_treatment mixed
_refine_ls_matrix_type full
_refine_ls_number_parameters 849
_refine_ls_number_reflns 20367
_refine_ls_number_restraints 0
_refine_ls_restrained_S_all 1.079
_refine_ls_R_factor_all 0.0878
_refine_ls_R_factor_gt 0.0627
_refine_ls_shift/su_max 0.002
_refine_ls_shift/su_mean 0.000
_refine_ls_structure_factor_coef Fsqd
_refine_ls_weighting_details 'calc w=1/[\s^2^(Fo^2^)+(0.1000P)^2^+0.0000P] where P=(Fo^2^+2Fc^2^)/3'
_refine_ls_weighting_scheme calc
_refine_ls_wR_factor_gt 0.1565
_refine_ls_wR_factor_ref 0.1716
_reflns_number_gt 15321
_reflns_number_total 20367
_reflns_threshold_expression >2sigma(I)
_cod_data_source_file ja045850jsi20040716_034726.cif
_cod_data_source_block 1d
_cod_original_cell_volume 7633.6(11)
_cod_database_code 4112975

loop_
_symmetry_equiv_pos_as_xyz
'x, y, z'
'-x+1/2, -y, z+1/2'
'x+1/2, -y+1/2, -z'
'-x, y+1/2, -z+1/2'

loop_
_atom_site_label
_atom_site_type_symbol
_atom_site_fract_x
_atom_site_fract_y
_atom_site_fract_z
_atom_site_U_iso_or_equiv
_atom_site_adp_type
_atom_site_occupancy
_atom_site_symmetry_multiplicity
_atom_site_calc_flag
_atom_site_refinement_flags
C1 C 0.7164(3) 1.11970(12) 0.81936(8) 0.0358(6) Uani 1 1 d .
H1A H 0.7079 1.1126 0.7909 0.043 Uiso 1 1 calc R
H1B H 0.8091 1.1125 0.8270 0.043 Uiso 1 1 calc R
C2 C 0.6779(2) 1.18345(11) 0.82899(7) 0.0282(5) Uani 1 1 d .
H2A H 0.6847 1.1890 0.8580 0.034 Uiso 1 1 calc R
C3 C 0.5362(2) 1.19841(12) 0.81653(7) 0.0302(5) Uani 1 1 d .
H3A H 0.4789 1.1635 0.8233 0.036 Uiso 1 1 calc R
H3B H 0.5053 1.2340 0.8318 0.036 Uiso 1 1 calc R
C4 C 0.5205(2) 1.21204(11) 0.77397(7) 0.0277(5) Uani 1 1 d .
N1 N 0.5243(2) 1.27029(10) 0.75932(6) 0.0314(4) Uani 1 1 d .
C5 C 0.5061(3) 1.26617(13) 0.72027(8) 0.0367(6) Uani 1 1 d .
H5A H 0.5040 1.3003 0.7032 0.044 Uiso 1 1 calc R
N2 N 0.4917(2) 1.20977(11) 0.70862(6) 0.0390(5) Uani 1 1 d .
C6 C 0.4995(3) 1.17593(12) 0.74218(8) 0.0331(5) Uani 1 1 d .
H6A H 0.4913 1.1329 0.7432 0.040 Uiso 1 1 calc R
C7 C 0.5411(4) 1.32728(13) 0.78059(10) 0.0544(8) Uani 1 1 d .
H7A H 0.5297 1.3616 0.7626 0.082 Uiso 1 1 calc R
H7B H 0.6296 1.3287 0.7920 0.082 Uiso 1 1 calc R
H7C H 0.4754 1.3298 0.8015 0.082 Uiso 1 1 calc R
N3 N 0.7718(2) 1.22414(10) 0.81034(6) 0.0310(4) Uani 1 1 d .
H3A H 0.7847 1.2207 0.7850 0.037 Uiso 1 1 calc R
S1 S 0.85312(6) 1.27490(3) 0.833872(18) 0.03015(13) Uani 1 1 d .
O1 O 0.7642(2) 1.30371(11) 0.86033(6) 0.0505(5) Uani 1 1 d .
O2 O 0.91678(19) 1.31133(8) 0.80474(6) 0.0385(4) Uani 1 1 d .
C8 C 0.9817(3) 1.23774(11) 0.86117(8) 0.0355(6) Uani 1 1 d .
C9 C 0.9931(4) 1.24283(16) 0.90230(9) 0.0624(10) Uani 1 1 d .
C10 C 1.1120(6) 1.21700(19) 0.91890(12) 0.0836(16) Uani 1 1 d .
H10A H 1.1247 1.2203 0.9464 0.100 Uiso 1 1 calc R
C11 C 1.2088(4) 1.18761(19) 0.89698(13) 0.0672(11) Uani 1 1 d .
C12 C 1.1870(3) 1.18282(16) 0.85910(11) 0.0547(9) Uani 1 1 d .
H12A H 1.2499 1.1613 0.8439 0.066 Uiso 1 1 calc R
C13 C 1.0791(3) 1.20680(13) 0.83978(9) 0.0387(6) Uani 1 1 d .
C14 C 0.8932(8) 1.2721(3) 0.92951(12) 0.121(3) Uani 1 1 d .
H14A H 0.8214 1.2890 0.9127 0.145 Uiso 1 1 calc R
C15 C 0.8307(6) 1.2278(3) 0.9571(2) 0.127(3) Uani 1 1 d .
H15A H 0.7542 1.2469 0.9696 0.191 Uiso 1 1 calc R
H15B H 0.8945 1.2160 0.9772 0.191 Uiso 1 1 calc R
H15C H 0.8024 1.1916 0.9426 0.191 Uiso 1 1 calc R
C16 C 0.9460(14) 1.3228(3) 0.9527(3) 0.277(9) Uani 1 1 d .
H16A H 1.0127 1.3075 0.9709 0.415 Uiso 1 1 calc R
H16B H 0.8745 1.3420 0.9675 0.415 Uiso 1 1 calc R
H16C H 0.9859 1.3529 0.9351 0.415 Uiso 1 1 calc R
C17 C 1.0801(3) 1.19771(14) 0.79571(9) 0.0406(6) Uani 1 1 d .
H17A H 0.9915 1.2096 0.7856 0.049 Uiso 1 1 calc R
C18 C 1.1822(3) 1.23961(16) 0.77644(11) 0.0582(9) Uani 1 1 d .
H18A H 1.2701 1.2296 0.7863 0.087 Uiso 1 1 calc R
H18B H 1.1616 1.2821 0.7827 0.087 Uiso 1 1 calc R
H18C H 1.1801 1.2339 0.7480 0.087 Uiso 1 1 calc R
C19 C 1.1049(4) 1.13201(16) 0.78358(12) 0.0645(10) Uani 1 1 d .
H19A H 1.1935 1.1198 0.7917 0.097 Uiso 1 1 calc R
H19B H 1.0973 1.1284 0.7551 0.097 Uiso 1 1 calc R
H19C H 1.0399 1.1055 0.7961 0.097 Uiso 1 1 calc R
C20 C 1.3358(4) 1.1636(2) 0.91602(14) 0.0822(13) Uani 1 1 d .
H20A H 1.3850 1.1419 0.8949 0.099 Uiso 1 1 calc R
C21 C 1.4204(4) 1.2162(2) 0.92791(11) 0.0790(13) Uani 1 1 d .
H21A H 1.4976 1.2012 0.9421 0.119 Uiso 1 1 calc R
H21B H 1.3699 1.2436 0.9449 0.119 Uiso 1 1 calc R
H21C H 1.4491 1.2384 0.9045 0.119 Uiso 1 1 calc R
C22 C 1.3087(5) 1.1180(3) 0.94627(14) 0.0868(15) Uani 1 1 d .
H22A H 1.2649 1.1375 0.9685 0.130 Uiso 1 1 calc R
H22B H 1.3917 1.0998 0.9550 0.130 Uiso 1 1 calc R
H22C H 1.2516 1.0862 0.9355 0.130 Uiso 1 1 calc R
O3 O 0.63180(19) 1.07935(9) 0.84026(7) 0.0447(5) Uani 1 1 d .
Si1 Si 0.65984(7) 1.01255(3) 0.86036(2) 0.03327(16) Uani 1 1 d .
C23 C 0.4877(3) 0.98527(12) 0.87037(8) 0.0332(5) Uani 1 1 d .
C24 C 0.4598(3) 0.93449(13) 0.89400(8) 0.0393(6) Uani 1 1 d .
H24A H 0.5300 0.9105 0.9040 0.047 Uiso 1 1 calc R
C25 C 0.3320(3) 0.91925(14) 0.90282(9) 0.0464(7) Uani 1 1 d .
H25A H 0.3151 0.8855 0.9195 0.056 Uiso 1 1 calc R
C26 C 0.2289(3) 0.95179(15) 0.88802(11) 0.0551(9) Uani 1 1 d .
H26A H 0.1411 0.9409 0.8944 0.066 Uiso 1 1 calc R
C27 C 0.2533(3) 1.00041(17) 0.86384(12) 0.0591(9) Uani 1 1 d .
H27A H 0.1820 1.0224 0.8528 0.071 Uiso 1 1 calc R
C28 C 0.3816(3) 1.01740(14) 0.85554(10) 0.0474(7) Uani 1 1 d .
H28A H 0.3971 1.0518 0.8393 0.057 Uiso 1 1 calc R
C29 C 0.7516(3) 0.96157(13) 0.82658(9) 0.0427(7) Uani 1 1 d .
C30 C 0.7124(3) 0.90199(14) 0.82005(10) 0.0478(7) Uani 1 1 d .
H30A H 0.6345 0.8875 0.8323 0.057 Uiso 1 1 calc R
C31 C 0.7833(4) 0.86325(16) 0.79633(11) 0.0582(9) Uani 1 1 d .
H31A H 0.7554 0.8223 0.7932 0.070 Uiso 1 1 calc R
C32 C 0.8937(4) 0.88319(18) 0.77722(13) 0.0647(10) Uani 1 1 d .
H32A H 0.9407 0.8568 0.7602 0.078 Uiso 1 1 calc R
C33 C 0.9354(4) 0.94228(19) 0.78315(15) 0.0777(13) Uani 1 1 d .
H33A H 1.0123 0.9568 0.7704 0.093 Uiso 1 1 calc R
C34 C 0.8656(4) 0.97979(17) 0.80737(13) 0.0679(11) Uani 1 1 d .
H34A H 0.8965 1.0201 0.8113 0.082 Uiso 1 1 calc R
C35 C 0.7565(3) 1.02256(16) 0.90730(10) 0.0485(7) Uani 1 1 d .
C36 C 0.7998(5) 0.9589(2) 0.92246(14) 0.0830(14) Uani 1 1 d .
H36A H 0.7222 0.9359 0.9308 0.124 Uiso 1 1 calc R
H36B H 0.8598 0.9639 0.9447 0.124 Uiso 1 1 calc R
H36C H 0.8449 0.9368 0.9014 0.124 Uiso 1 1 calc R
C37 C 0.8818(4) 1.05957(19) 0.90072(12) 0.0634(10) Uani 1 1 d .
H37A H 0.9297 1.0634 0.9255 0.095 Uiso 1 1 calc R
H37B H 0.8585 1.1001 0.8910 0.095 Uiso 1 1 calc R
H37C H 0.9375 1.0389 0.8814 0.095 Uiso 1 1 calc R
C38 C 0.6711(4) 1.0543(2) 0.93794(11) 0.0717(11) Uani 1 1 d .
H38A H 0.6434 1.0941 0.9280 0.108 Uiso 1 1 calc R
H38B H 0.7220 1.0597 0.9621 0.108 Uiso 1 1 calc R
H38C H 0.5934 1.0293 0.9434 0.108 Uiso 1 1 calc R
C39 C 0.5923(3) 1.10100(12) 0.63759(9) 0.0377(6) Uani 1 1 d .
H39A H 0.5849 1.1104 0.6658 0.045 Uiso 1 1 calc R
H39B H 0.5037 1.0903 0.6277 0.045 Uiso 1 1 calc R
C40 C 0.6436(3) 1.15622(12) 0.61591(7) 0.0310(5) Uani 1 1 d .
H40A H 0.6342 1.1487 0.5872 0.037 Uiso 1 1 calc R
C41 C 0.7893(3) 1.16999(13) 0.62466(7) 0.0333(6) Uani 1 1 d .
H41A H 0.8417 1.1325 0.6206 0.040 Uiso 1 1 calc R
H41B H 0.8215 1.2010 0.6060 0.040 Uiso 1 1 calc R
C42 C 0.8106(2) 1.19248(12) 0.66544(7) 0.0308(5) Uani 1 1 d .
N4 N 0.8162(2) 1.25346(11) 0.67508(6) 0.0324(4) Uani 1 1 d .
C43 C 0.8303(3) 1.25698(14) 0.71421(8) 0.0379(6) Uani 1 1 d .
H43A H 0.8362 1.2942 0.7283 0.046 Uiso 1 1 calc R
N5 N 0.8350(2) 1.20292(12) 0.73060(6) 0.0404(5) Uani 1 1 d .
C44 C 0.8226(3) 1.16256(13) 0.70027(7) 0.0357(6) Uani 1 1 d .
H44A H 0.8224 1.1196 0.7031 0.043 Uiso 1 1 calc R
C45 C 0.8089(3) 1.30569(14) 0.64934(9) 0.0467(7) Uani 1 1 d .
H45A H 0.8964 1.3141 0.6385 0.070 Uiso 1 1 calc R
H45B H 0.7782 1.3411 0.6641 0.070 Uiso 1 1 calc R
H45C H 0.7474 1.2971 0.6280 0.070 Uiso 1 1 calc R
N6 N 0.5588(2) 1.20693(10) 0.62652(6) 0.0308(5) Uani 1 1 d .
H6A H 0.5464 1.2153 0.6514 0.037 Uiso 1 1 calc R
S2 S 0.48709(6) 1.24817(3) 0.594138(18) 0.03079(13) Uani 1 1 d .
O4 O 0.4141(2) 1.29373(9) 0.61490(6) 0.0418(5) Uani 1 1 d .
O5 O 0.5859(2) 1.26811(10) 0.56711(6) 0.0459(5) Uani 1 1 d .
C46 C 0.3741(3) 1.19853(12) 0.56951(7) 0.0313(5) Uani 1 1 d .
C47 C 0.2737(3) 1.17261(13) 0.59236(8) 0.0381(6) Uani 1 1 d .
C48 C 0.1904(4) 1.13082(19) 0.57473(9) 0.0621(11) Uani 1 1 d .
H48A H 0.1223 1.1132 0.5900 0.075 Uiso 1 1 calc R
C49 C 0.2016(5) 1.1136(2) 0.53588(10) 0.0818(15) Uani 1 1 d .
C50 C 0.2994(4) 1.1420(2) 0.51416(9) 0.0673(12) Uani 1 1 d .
H50A H 0.3068 1.1319 0.4872 0.081 Uiso 1 1 calc R
C51 C 0.3864(3) 1.18388(13) 0.52920(7) 0.0372(6) Uani 1 1 d .
C52 C 0.2429(3) 1.18825(14) 0.63477(8) 0.0395(6) Uani 1 1 d .
H52A H 0.3228 1.2079 0.6462 0.047 Uiso 1 1 calc R
C53 C 0.1316(3) 1.23406(18) 0.63646(10) 0.0564(9) Uani 1 1 d .
H53A H 0.0524 1.2163 0.6248 0.085 Uiso 1 1 calc R
H53B H 0.1565 1.2707 0.6219 0.085 Uiso 1 1 calc R
H53C H 0.1139 1.2448 0.6638 0.085 Uiso 1 1 calc R
C54 C 0.2105(4) 1.13179(18) 0.65975(9) 0.0595(9) Uani 1 1 d .
H54A H 0.1251 1.1153 0.6518 0.089 Uiso 1 1 calc R
H54B H 0.2071 1.1434 0.6874 0.089 Uiso 1 1 calc R
H54C H 0.2788 1.1009 0.6559 0.089 Uiso 1 1 calc R
C55 C 0.4872(3) 1.20996(16) 0.50080(8) 0.0456(7) Uani 1 1 d .
H55A H 0.5209 1.2483 0.5129 0.055 Uiso 1 1 calc R
C56 C 0.6033(6) 1.1703(3) 0.49441(16) 0.1061(19) Uani 1 1 d .
H56A H 0.5753 1.1324 0.4818 0.159 Uiso 1 1 calc R
H56B H 0.6445 1.1609 0.5196 0.159 Uiso 1 1 calc R
H56C H 0.6669 1.1913 0.4776 0.159 Uiso 1 1 calc R
C57 C 0.4250(5) 1.2281(3) 0.46150(14) 0.115(2) Uani 1 1 d .
H57A H 0.4123 1.1917 0.4454 0.172 Uiso 1 1 calc R
H57B H 0.4833 1.2566 0.4479 0.172 Uiso 1 1 calc R
H57C H 0.3398 1.2476 0.4662 0.172 Uiso 1 1 calc R
C58 C 0.1088(7) 1.0676(4) 0.51738(14) 0.143(3) Uani 1 1 d .
H58A H 0.1349 1.0620 0.4894 0.171 Uiso 1 1 calc R
C59 C -0.0333(9) 1.0897(4) 0.5185(2) 0.184(4) Uani 1 1 d .
H59A H -0.0414 1.1271 0.5031 0.277 Uiso 1 1 calc R
H59B H -0.0588 1.0978 0.5457 0.277 Uiso 1 1 calc R
H59C H -0.0910 1.0583 0.5075 0.277 Uiso 1 1 calc R
C60 C 0.1248(8) 1.0032(3) 0.5395(2) 0.149(3) Uani 1 1 d .
H60A H 0.0768 0.9717 0.5251 0.224 Uiso 1 1 calc R
H60B H 0.0892 1.0065 0.5660 0.224 Uiso 1 1 calc R
H60C H 0.2182 0.9924 0.5408 0.224 Uiso 1 1 calc R
O6 O 0.6793(2) 1.05097(9) 0.63209(7) 0.0489(5) Uani 1 1 d .
Si2 Si 0.63125(9) 0.97994(4) 0.63725(3) 0.0472(2) Uani 1 1 d .
C61 C 0.5485(4) 0.95559(17) 0.59108(12) 0.0633(10) Uani 1 1 d .
C62 C 0.5562(5) 0.9934(2) 0.55805(12) 0.0825(13) Uani 1 1 d .
H62A H 0.5948 1.0326 0.5606 0.099 Uiso 1 1 calc R
C63 C 0.5101(8) 0.9758(4) 0.52272(17) 0.129(3) Uani 1 1 d .
H63A H 0.5130 1.0027 0.5010 0.155 Uiso 1 1 calc R
C64 C 0.4598(10) 0.9193(5) 0.5187(3) 0.160(4) Uani 1 1 d .
H64A H 0.4344 0.9056 0.4935 0.192 Uiso 1 1 calc R
C65 C 0.4442(9) 0.8809(3) 0.5503(3) 0.144(3) Uani 1 1 d .
H65A H 0.4034 0.8424 0.5472 0.172 Uiso 1 1 calc R
C66 C 0.4884(6) 0.8994(2) 0.58641(18) 0.0998(17) Uani 1 1 d .
H66A H 0.4778 0.8734 0.6084 0.120 Uiso 1 1 calc R
C67 C 0.5132(3) 0.97714(14) 0.67939(10) 0.0508(8) Uani 1 1 d .
C68 C 0.5540(4) 0.99309(16) 0.71688(12) 0.0627(10) Uani 1 1 d .
H68A H 0.6441 1.0022 0.7213 0.075 Uiso 1 1 calc R
C69 C 0.4670(5) 0.99594(18) 0.74761(12) 0.0745(13) Uani 1 1 d .
H69A H 0.4981 1.0073 0.7728 0.089 Uiso 1 1 calc R
C70 C 0.3384(5) 0.9829(2) 0.74268(15) 0.0770(13) Uani 1 1 d .
H70A H 0.2792 0.9852 0.7641 0.092 Uiso 1 1 calc R
C71 C 0.2938(4) 0.9663(2) 0.70596(15) 0.0874(15) Uani 1 1 d .
H71A H 0.2034 0.9568 0.7023 0.105 Uiso 1 1 calc R
C72 C 0.3798(4) 0.9633(2) 0.67454(13) 0.0704(11) Uani 1 1 d .
H72A H 0.3479 0.9517 0.6495 0.085 Uiso 1 1 calc R
C73 C 0.7880(4) 0.93539(19) 0.64378(14) 0.0705(11) Uani 1 1 d .
C74 C 0.8747(6) 0.9491(4) 0.6089(2) 0.148(3) Uani 1 1 d .
H74A H 0.8307 0.9358 0.5849 0.222 Uiso 1 1 calc R
H74B H 0.9585 0.9275 0.6117 0.222 Uiso 1 1 calc R
H74C H 0.8913 0.9930 0.6076 0.222 Uiso 1 1 calc R
C75 C 0.8630(9) 0.9554(5) 0.6794(3) 0.208(6) Uani 1 1 d .
H75A H 0.9406 0.9294 0.6827 0.312 Uiso 1 1 calc R
H75B H 0.8064 0.9519 0.7025 0.312 Uiso 1 1 calc R
H75C H 0.8908 0.9978 0.6762 0.312 Uiso 1 1 calc R
C76 C 0.7634(6) 0.8690(2) 0.6464(3) 0.148(3) Uani 1 1 d .
H76A H 0.8475 0.8474 0.6487 0.222 Uiso 1 1 calc R
H76B H 0.7176 0.8552 0.6228 0.222 Uiso 1 1 calc R
H76C H 0.7089 0.8604 0.6694 0.222 Uiso 1 1 calc R

loop_
_atom_site_aniso_label
_atom_site_aniso_U_11
_atom_site_aniso_U_22
_atom_site_aniso_U_33
_atom_site_aniso_U_23
_atom_site_aniso_U_13
_atom_site_aniso_U_12
C1 0.0259(12) 0.0375(14) 0.0441(15) 0.0116(11) 0.0044(11) 0.0008(10)
C2 0.0237(11) 0.0370(13) 0.0238(11) 0.0043(9) 0.0007(9) -0.0023(9)
C3 0.0244(11) 0.0360(13) 0.0302(12) 0.0048(10) 0.0041(9) 0.0035(10)
C4 0.0201(11) 0.0299(12) 0.0331(12) 0.0016(9) 0.0033(9) 0.0045(9)
N1 0.0304(11) 0.0297(10) 0.0341(11) -0.0002(9) 0.0010(9) 0.0079(9)
C5 0.0315(13) 0.0438(15) 0.0349(13) 0.0072(11) 0.0019(11) 0.0106(11)
N2 0.0340(12) 0.0503(14) 0.0328(11) -0.0040(10) -0.0038(10) 0.0099(10)
C6 0.0263(12) 0.0351(13) 0.0380(13) -0.0049(10) -0.0038(11) 0.0024(10)
C7 0.076(2) 0.0322(15) 0.0546(19) -0.0057(13) -0.0035(17) 0.0078(15)
N3 0.0279(10) 0.0403(11) 0.0249(10) -0.0023(9) 0.0027(8) -0.0096(9)
S1 0.0271(3) 0.0318(3) 0.0316(3) -0.0027(2) 0.0002(2) -0.0009(2)
O1 0.0432(12) 0.0628(13) 0.0454(12) -0.0208(10) 0.0023(10) 0.0038(10)
O2 0.0401(11) 0.0326(9) 0.0428(11) 0.0086(8) -0.0061(8) -0.0048(8)
C8 0.0400(14) 0.0338(13) 0.0327(13) 0.0035(10) -0.0094(11) -0.0070(11)
C9 0.102(3) 0.0485(18) 0.0366(16) -0.0020(13) -0.0163(18) 0.006(2)
C10 0.136(4) 0.065(2) 0.050(2) 0.0180(19) -0.057(3) -0.034(3)
C11 0.057(2) 0.065(2) 0.080(3) 0.017(2) -0.022(2) -0.0060(19)
C12 0.0360(16) 0.058(2) 0.070(2) 0.0195(17) -0.0130(16) -0.0081(14)
C13 0.0247(12) 0.0380(14) 0.0534(17) 0.0105(12) -0.0039(11) -0.0061(11)
C14 0.212(7) 0.120(4) 0.0315(18) -0.014(2) -0.006(3) 0.088(5)
C15 0.095(4) 0.142(6) 0.145(5) -0.069(5) 0.026(4) -0.037(4)
C16 0.52(2) 0.108(5) 0.203(8) -0.100(5) 0.256(12) -0.150(9)
C17 0.0212(12) 0.0470(16) 0.0536(17) 0.0044(13) 0.0090(11) 0.0014(11)
C18 0.0415(17) 0.056(2) 0.077(2) 0.0192(17) 0.0224(16) 0.0055(15)
C19 0.063(2) 0.052(2) 0.079(3) 0.0024(18) 0.025(2) 0.0014(17)
C20 0.058(2) 0.109(3) 0.080(3) 0.016(3) -0.027(2) -0.001(2)
C21 0.055(2) 0.137(4) 0.045(2) 0.000(2) -0.0196(17) -0.007(3)
C22 0.072(3) 0.113(4) 0.075(3) 0.021(3) -0.009(2) 0.025(3)
O3 0.0317(10) 0.0356(10) 0.0669(13) 0.0174(9) 0.0097(10) 0.0016(8)
Si1 0.0278(3) 0.0278(3) 0.0442(4) 0.0081(3) 0.0046(3) 0.0017(3)
C23 0.0297(12) 0.0311(12) 0.0388(13) -0.0001(10) 0.0053(10) -0.0038(11)
C24 0.0403(15) 0.0343(14) 0.0433(15) 0.0040(11) 0.0051(12) -0.0054(12)
C25 0.0525(18) 0.0386(15) 0.0483(16) 0.0001(13) 0.0119(15) -0.0133(14)
C26 0.0380(17) 0.0506(18) 0.077(2) -0.0066(17) 0.0176(16) -0.0100(15)
C27 0.0346(15) 0.056(2) 0.086(3) 0.0102(18) 0.0020(17) 0.0020(14)
C28 0.0367(15) 0.0392(15) 0.066(2) 0.0102(14) 0.0050(14) 0.0007(13)
C29 0.0354(15) 0.0403(15) 0.0524(18) 0.0009(13) 0.0066(13) 0.0035(12)
C30 0.0455(17) 0.0354(15) 0.0624(19) -0.0044(13) 0.0104(15) -0.0023(13)
C31 0.055(2) 0.0449(18) 0.075(2) -0.0098(16) 0.0024(18) -0.0004(15)
C32 0.0449(19) 0.063(2) 0.087(3) -0.017(2) 0.0076(19) 0.0123(17)
C33 0.048(2) 0.065(2) 0.120(4) -0.019(2) 0.041(2) -0.0071(18)
C34 0.051(2) 0.0509(19) 0.102(3) -0.017(2) 0.033(2) -0.0108(17)
C35 0.0384(16) 0.0557(18) 0.0513(17) 0.0074(15) -0.0064(14) -0.0039(14)
C36 0.076(3) 0.080(3) 0.094(3) 0.039(2) -0.040(3) -0.013(2)
C37 0.0412(18) 0.076(2) 0.073(2) 0.003(2) -0.0127(17) -0.0091(17)
C38 0.065(2) 0.100(3) 0.050(2) -0.018(2) 0.0006(18) -0.009(2)
C39 0.0316(13) 0.0322(13) 0.0493(16) -0.0029(12) 0.0033(12) 0.0020(11)
C40 0.0262(12) 0.0376(13) 0.0291(12) -0.0053(10) -0.0017(10) 0.0004(10)
C41 0.0255(12) 0.0447(15) 0.0298(13) -0.0013(11) 0.0029(10) -0.0033(11)
C42 0.0197(11) 0.0423(14) 0.0303(12) 0.0009(11) 0.0004(9) -0.0033(10)
N4 0.0276(10) 0.0417(12) 0.0279(10) 0.0021(9) -0.0015(8) -0.0033(9)
C43 0.0315(13) 0.0513(16) 0.0311(13) -0.0050(12) -0.0015(11) -0.0068(12)
N5 0.0360(12) 0.0577(15) 0.0275(11) 0.0026(10) -0.0002(9) -0.0098(11)
C44 0.0317(13) 0.0463(15) 0.0291(12) 0.0053(11) -0.0034(10) -0.0048(11)
C45 0.0535(19) 0.0403(15) 0.0463(16) 0.0075(13) -0.0086(14) -0.0050(14)
N6 0.0276(10) 0.0390(12) 0.0257(10) -0.0029(8) -0.0040(8) 0.0007(9)
S2 0.0308(3) 0.0313(3) 0.0303(3) 0.0007(2) -0.0037(2) -0.0051(3)
O4 0.0445(11) 0.0344(10) 0.0465(11) -0.0033(8) -0.0045(9) 0.0036(9)
O5 0.0458(12) 0.0531(12) 0.0388(10) 0.0041(9) 0.0016(9) -0.0173(10)
C46 0.0294(12) 0.0384(13) 0.0261(11) 0.0003(10) -0.0044(10) -0.0027(10)
C47 0.0364(14) 0.0493(16) 0.0286(12) 0.0009(11) -0.0025(11) -0.0088(12)
C48 0.065(2) 0.089(3) 0.0319(15) -0.0060(16) 0.0075(15) -0.043(2)
C49 0.091(3) 0.116(4) 0.0383(18) -0.027(2) 0.0097(19) -0.064(3)
C50 0.078(3) 0.101(3) 0.0233(14) -0.0113(16) 0.0067(15) -0.042(2)
C51 0.0382(15) 0.0476(16) 0.0258(12) 0.0008(11) -0.0009(10) -0.0059(12)
C52 0.0335(14) 0.0587(17) 0.0264(12) -0.0052(12) 0.0000(11) -0.0079(12)
C53 0.0335(15) 0.082(2) 0.0536(19) -0.0130(17) 0.0013(14) 0.0007(16)
C54 0.062(2) 0.082(2) 0.0351(16) 0.0112(16) 0.0141(15) -0.0089(19)
C55 0.0407(16) 0.070(2) 0.0265(12) 0.0019(13) 0.0028(12) -0.0088(15)
C56 0.086(4) 0.142(5) 0.090(3) 0.034(3) 0.042(3) 0.032(4)
C57 0.076(3) 0.201(7) 0.068(3) 0.074(4) 0.007(2) -0.008(4)
C58 0.147(6) 0.225(8) 0.056(3) -0.050(4) 0.032(3) -0.138(6)
C59 0.166(8) 0.215(9) 0.172(7) -0.010(6) -0.090(6) -0.122(7)
C60 0.149(6) 0.127(5) 0.172(6) -0.059(5) 0.061(6) -0.087(5)
O6 0.0392(11) 0.0379(11) 0.0696(14) 0.0017(10) 0.0109(10) 0.0076(9)
Si2 0.0478(5) 0.0349(4) 0.0588(5) 0.0045(4) 0.0117(4) 0.0090(4)
C61 0.068(2) 0.0496(19) 0.072(2) -0.0094(18) 0.010(2) -0.0029(17)
C62 0.100(4) 0.092(3) 0.056(2) -0.007(2) 0.008(2) -0.004(3)
C63 0.151(7) 0.169(7) 0.067(3) -0.011(4) -0.002(4) -0.018(6)
C64 0.175(9) 0.175(8) 0.129(6) -0.067(6) -0.036(6) 0.001(7)
C65 0.166(8) 0.099(5) 0.166(7) -0.034(5) -0.063(6) -0.028(5)
C66 0.123(5) 0.058(2) 0.119(4) -0.008(3) -0.017(4) -0.009(3)
C67 0.0521(19) 0.0360(15) 0.064(2) 0.0117(14) 0.0126(16) 0.0083(14)
C68 0.068(2) 0.0464(19) 0.073(2) -0.0064(17) 0.017(2) -0.0085(17)
C69 0.105(4) 0.055(2) 0.064(2) -0.0042(18) 0.021(2) -0.005(2)
C70 0.076(3) 0.068(2) 0.086(3) 0.016(2) 0.035(3) 0.011(2)
C71 0.053(2) 0.113(4) 0.096(3) 0.040(3) 0.023(2) 0.018(2)
C72 0.056(2) 0.088(3) 0.068(2) 0.026(2) 0.0085(19) 0.011(2)
C73 0.060(2) 0.062(2) 0.089(3) 0.007(2) 0.015(2) 0.0266(19)
C74 0.101(4) 0.168(6) 0.175(6) 0.058(5) 0.078(5) 0.076(5)
C75 0.154(7) 0.279(12) 0.192(8) -0.097(8) -0.100(7) 0.158(8)
C76 0.104(4) 0.072(3) 0.267(9) 0.072(5) 0.046(5) 0.049(3)

loop_
_atom_type_symbol
_atom_type_description
_atom_type_scat_dispersion_real
_atom_type_scat_dispersion_imag
_atom_type_scat_source
C C 0.0033 0.0016 'International Tables Vol C Tables 4.2.6.8 and 6.1.1.4'
H H 0.0000 0.0000 'International Tables Vol C Tables 4.2.6.8 and 6.1.1.4'
N N 0.0061 0.0033 'International Tables Vol C Tables 4.2.6.8 and 6.1.1.4'
O O 0.0106 0.0060 'International Tables Vol C Tables 4.2.6.8 and 6.1.1.4'
S S 0.1246 0.1234 'International Tables Vol C Tables 4.2.6.8 and 6.1.1.4'
Si Si 0.0817 0.0704 'International Tables Vol C Tables 4.2.6.8 and 6.1.1.4'

loop_
_geom_angle_atom_site_label_1
_geom_angle_atom_site_label_2
_geom_angle_atom_site_label_3
_geom_angle
O3 C1 C2 108.4(2)
O3 C1 H1A 110.0
C2 C1 H1A 110.0
O3 C1 H1B 110.0
C2 C1 H1B 110.0
H1A C1 H1B 108.4
N3 C2 C1 108.0(2)
N3 C2 C3 111.22(19)
C1 C2 C3 112.7(2)
N3 C2 H2A 108.3
C1 C2 H2A 108.3
C3 C2 H2A 108.3
C4 C3 C2 114.4(2)
C4 C3 H3A 108.7
C2 C3 H3A 108.7
C4 C3 H3B 108.7
C2 C3 H3B 108.7
H3A C3 H3B 107.6
C6 C4 N1 104.8(2)
C6 C4 C3 132.6(2)
N1 C4 C3 122.6(2)
C5 N1 C4 107.1(2)
C5 N1 C7 124.5(2)
C4 N1 C7 128.4(2)
N2 C5 N1 112.3(2)
N2 C5 H5A 123.9
N1 C5 H5A 123.9
C5 N2 C6 104.6(2)
C4 C6 N2 111.1(2)
C4 C6 H6A 124.4
N2 C6 H6A 124.4
N1 C7 H7A 109.5
N1 C7 H7B 109.5
H7A C7 H7B 109.5
N1 C7 H7C 109.5
H7A C7 H7C 109.5
H7B C7 H7C 109.5
C2 N3 S1 123.07(16)
C2 N3 H3A 118.5
S1 N3 H3A 118.5
O1 S1 O2 118.60(14)
O1 S1 N3 107.48(13)
O2 S1 N3 105.84(11)
O1 S1 C8 109.40(13)
O2 S1 C8 106.62(12)
N3 S1 C8 108.53(12)
C13 C8 C9 119.8(3)
C13 C8 S1 117.4(2)
C9 C8 S1 122.6(3)
C8 C9 C10 115.2(4)
C8 C9 C14 125.9(4)
C10 C9 C14 118.9(4)
C11 C10 C9 124.0(3)
C11 C10 H10A 118.0
C9 C10 H10A 118.0
C12 C11 C10 116.5(4)
C12 C11 C20 122.0(5)
C10 C11 C20 121.6(4)
C11 C12 C13 124.9(4)
C11 C12 H12A 117.6
C13 C12 H12A 117.6
C12 C13 C8 119.6(3)
C12 C13 C17 114.7(3)
C8 C13 C17 125.7(2)
C16 C14 C15 108.0(4)
C16 C14 C9 114.0(7)
C15 C14 C9 113.3(4)
C16 C14 H14A 107.1
C15 C14 H14A 107.1
C9 C14 H14A 107.1
C14 C15 H15A 109.5
C14 C15 H15B 109.5
H15A C15 H15B 109.5
C14 C15 H15C 109.5
H15A C15 H15C 109.5
H15B C15 H15C 109.5
C14 C16 H16A 109.5
C14 C16 H16B 109.5
H16A C16 H16B 109.5
C14 C16 H16C 109.5
H16A C16 H16C 109.5
H16B C16 H16C 109.5
C13 C17 C19 113.3(3)
C13 C17 C18 110.5(3)
C19 C17 C18 109.9(3)
C13 C17 H17A 107.6
C19 C17 H17A 107.6
C18 C17 H17A 107.6
C17 C18 H18A 109.5
C17 C18 H18B 109.5
H18A C18 H18B 109.5
C17 C18 H18C 109.5
H18A C18 H18C 109.5
H18B C18 H18C 109.5
C17 C19 H19A 109.5
C17 C19 H19B 109.5
H19A C19 H19B 109.5
C17 C19 H19C 109.5
H19A C19 H19C 109.5
H19B C19 H19C 109.5
C22 C20 C21 116.4(4)
C22 C20 C11 112.0(4)
C21 C20 C11 109.4(4)
C22 C20 H20A 106.1
C21 C20 H20A 106.1
C11 C20 H20A 106.1
C20 C21 H21A 109.5
C20 C21 H21B 109.5
H21A C21 H21B 109.5
C20 C21 H21C 109.5
H21A C21 H21C 109.5
H21B C21 H21C 109.5
C20 C22 H22A 109.5
C20 C22 H22B 109.5
H22A C22 H22B 109.5
C20 C22 H22C 109.5
H22A C22 H22C 109.5
H22B C22 H22C 109.5
C1 O3 Si1 131.25(17)
O3 Si1 C29 111.41(13)
O3 Si1 C23 101.49(11)
C29 Si1 C23 112.79(13)
O3 Si1 C35 109.87(14)
C29 Si1 C35 109.62(15)
C23 Si1 C35 111.44(13)
C28 C23 C24 117.3(3)
C28 C23 Si1 119.7(2)
C24 C23 Si1 123.0(2)
C25 C24 C23 120.6(3)
C25 C24 H24A 119.7
C23 C24 H24A 119.7
C26 C25 C24 121.1(3)
C26 C25 H25A 119.5
C24 C25 H25A 119.5
C25 C26 C27 119.5(3)
C25 C26 H26A 120.3
C27 C26 H26A 120.3
C26 C27 C28 120.2(3)
C26 C27 H27A 119.9
C28 C27 H27A 119.9
C23 C28 C27 121.4(3)
C23 C28 H28A 119.3
C27 C28 H28A 119.3
C30 C29 C34 115.8(3)
C30 C29 Si1 121.6(2)
C34 C29 Si1 122.5(2)
C31 C30 C29 121.8(3)
C31 C30 H30A 119.1
C29 C30 H30A 119.1
C32 C31 C30 120.7(3)
C32 C31 H31A 119.6
C30 C31 H31A 119.6
C31 C32 C33 118.8(3)
C31 C32 H32A 120.6
C33 C32 H32A 120.6
C34 C33 C32 119.8(4)
C34 C33 H33A 120.1
C32 C33 H33A 120.1
C33 C34 C29 123.0(3)
C33 C34 H34A 118.5
C29 C34 H34A 118.5
C37 C35 C38 109.4(3)
C37 C35 C36 107.0(3)
C38 C35 C36 110.0(3)
C37 C35 Si1 111.7(2)
C38 C35 Si1 109.8(2)
C36 C35 Si1 108.9(3)
C35 C36 H36A 109.5
C35 C36 H36B 109.5
H36A C36 H36B 109.5
C35 C36 H36C 109.5
H36A C36 H36C 109.5
H36B C36 H36C 109.5
C35 C37 H37A 109.5
C35 C37 H37B 109.5
H37A C37 H37B 109.5
C35 C37 H37C 109.5
H37A C37 H37C 109.5
H37B C37 H37C 109.5
C35 C38 H38A 109.5
C35 C38 H38B 109.5
H38A C38 H38B 109.5
C35 C38 H38C 109.5
H38A C38 H38C 109.5
H38B C38 H38C 109.5
O6 C39 C40 109.9(2)
O6 C39 H39A 109.7
C40 C39 H39A 109.7
O6 C39 H39B 109.7
C40 C39 H39B 109.7
H39A C39 H39B 108.2
N6 C40 C39 106.7(2)
N6 C40 C41 111.8(2)
C39 C40 C41 113.1(2)
N6 C40 H40A 108.4
C39 C40 H40A 108.4
C41 C40 H40A 108.4
C42 C41 C40 112.6(2)
C42 C41 H41A 109.1
C40 C41 H41A 109.1
C42 C41 H41B 109.1
C40 C41 H41B 109.1
H41A C41 H41B 107.8
C44 C42 N4 104.8(2)
C44 C42 C41 131.8(3)
N4 C42 C41 123.3(2)
C43 N4 C42 107.3(2)
C43 N4 C45 124.3(2)
C42 N4 C45 128.5(2)
N5 C43 N4 112.0(3)
N5 C43 H43A 124.0
N4 C43 H43A 124.0
C43 N5 C44 105.0(2)
C42 C44 N5 110.9(3)
C42 C44 H44A 124.6
N5 C44 H44A 124.6
N4 C45 H45A 109.5
N4 C45 H45B 109.5
H45A C45 H45B 109.5
N4 C45 H45C 109.5
H45A C45 H45C 109.5
H45B C45 H45C 109.5
C40 N6 S2 121.97(17)
C40 N6 H6A 119.0
S2 N6 H6A 119.0
O5 S2 O4 117.90(13)
O5 S2 N6 107.41(12)
O4 S2 N6 106.73(12)
O5 S2 C46 109.38(12)
O4 S2 C46 109.01(13)
N6 S2 C46 105.71(12)
C47 C46 C51 120.7(2)
C47 C46 S2 116.76(19)
C51 C46 S2 122.5(2)
C48 C47 C46 118.0(2)
C48 C47 C52 116.0(3)
C46 C47 C52 125.9(2)
C49 C48 C47 123.2(3)
C49 C48 H48A 118.4
C47 C48 H48A 118.4
C48 C49 C50 116.6(3)
C48 C49 C58 122.0(4)
C50 C49 C58 121.4(3)
C51 C50 C49 124.1(3)
C51 C50 H50A 117.9
C49 C50 H50A 117.9
C50 C51 C46 117.2(3)
C50 C51 C55 116.5(2)
C46 C51 C55 126.3(3)
C53 C52 C47 109.9(3)
C53 C52 C54 110.7(3)
C47 C52 C54 112.9(3)
C53 C52 H52A 107.7
C47 C52 H52A 107.7
C54 C52 H52A 107.7
C52 C53 H53A 109.5
C52 C53 H53B 109.5
H53A C53 H53B 109.5
C52 C53 H53C 109.5
H53A C53 H53C 109.5
H53B C53 H53C 109.5
C52 C54 H54A 109.5
C52 C54 H54B 109.5
H54A C54 H54B 109.5
C52 C54 H54C 109.5
H54A C54 H54C 109.5
H54B C54 H54C 109.5
C56 C55 C51 114.0(3)
C56 C55 C57 110.5(4)
C51 C55 C57 112.2(3)
C56 C55 H55A 106.5
C51 C55 H55A 106.5
C57 C55 H55A 106.5
C55 C56 H56A 109.5
C55 C56 H56B 109.5
H56A C56 H56B 109.5
C55 C56 H56C 109.5
H56A C56 H56C 109.5
H56B C56 H56C 109.5
C55 C57 H57A 109.5
C55 C57 H57B 109.5
H57A C57 H57B 109.5
C55 C57 H57C 109.5
H57A C57 H57C 109.5
H57B C57 H57C 109.5
C49 C58 C59 111.4(6)
C49 C58 C60 109.0(6)
C59 C58 C60 111.3(5)
C49 C58 H58A 108.3
C59 C58 H58A 108.3
C60 C58 H58A 108.3
C58 C59 H59A 109.5
C58 C59 H59B 109.5
H59A C59 H59B 109.5
C58 C59 H59C 109.5
H59A C59 H59C 109.5
H59B C59 H59C 109.5
C58 C60 H60A 109.5
C58 C60 H60B 109.5
H60A C60 H60B 109.5
C58 C60 H60C 109.5
H60A C60 H60C 109.5
H60B C60 H60C 109.5
C39 O6 Si2 122.32(18)
O6 Si2 C61 108.37(15)
O6 Si2 C67 107.66(13)
C61 Si2 C67 110.58(18)
O6 Si2 C73 104.77(17)
C61 Si2 C73 109.4(2)
C67 Si2 C73 115.67(17)
C66 C61 C62 117.3(4)
C66 C61 Si2 123.4(4)
C62 C61 Si2 119.0(3)
C63 C62 C61 121.9(6)
C63 C62 H62A 119.0
C61 C62 H62A 119.0
C64 C63 C62 119.0(7)
C64 C63 H63A 120.5
C62 C63 H63A 120.5
C63 C64 C65 121.9(7)
C63 C64 H64A 119.1
C65 C64 H64A 119.1
C66 C65 C64 119.0(7)
C66 C65 H65A 120.5
C64 C65 H65A 120.5
C65 C66 C61 120.7(6)
C65 C66 H66A 119.7
C61 C66 H66A 119.7
C68 C67 C72 116.9(3)
C68 C67 Si2 120.5(3)
C72 C67 Si2 122.4(3)
C69 C68 C67 121.6(4)
C69 C68 H68A 119.2
C67 C68 H68A 119.2
C70 C69 C68 121.2(4)
C70 C69 H69A 119.4
C68 C69 H69A 119.4
C69 C70 C71 119.2(4)
C69 C70 H70A 120.4
C71 C70 H70A 120.4
C70 C71 C72 120.5(5)
C70 C71 H71A 119.7
C72 C71 H71A 119.7
C71 C72 C67 120.6(4)
C71 C72 H72A 119.7
C67 C72 H72A 119.7
C76 C73 C75 108.9(6)
C76 C73 C74 110.0(5)
C75 C73 C74 106.5(7)
C76 C73 Si2 112.1(4)
C75 C73 Si2 111.9(3)
C74 C73 Si2 107.2(3)
C73 C74 H74A 109.5
C73 C74 H74B 109.5
H74A C74 H74B 109.5
C73 C74 H74C 109.5
H74A C74 H74C 109.5
H74B C74 H74C 109.5
C73 C75 H75A 109.5
C73 C75 H75B 109.5
H75A C75 H75B 109.5
C73 C75 H75C 109.5
H75A C75 H75C 109.5
H75B C75 H75C 109.5
C73 C76 H76A 109.5
C73 C76 H76B 109.5
H76A C76 H76B 109.5
C73 C76 H76C 109.5
H76A C76 H76C 109.5
H76B C76 H76C 109.5

loop_
_geom_bond_atom_site_label_1
_geom_bond_atom_site_label_2
_geom_bond_distance
C1 O3 1.427(3)
C1 C2 1.491(4)
C1 H1A 0.9900
C1 H1B 0.9900
C2 N3 1.455(3)
C2 C3 1.537(3)
C2 H2A 1.0000
C3 C4 1.493(3)
C3 H3A 0.9900
C3 H3B 0.9900
C4 C6 1.363(4)
C4 N1 1.375(3)
N1 C5 1.350(3)
N1 C7 1.458(4)
C5 N2 1.310(4)
C5 H5A 0.9500
N2 C6 1.369(3)
C6 H6A 0.9500
C7 H7A 0.9800
C7 H7B 0.9800
C7 H7C 0.9800
N3 S1 1.604(2)
N3 H3A 0.8800
S1 O1 1.426(2)
S1 O2 1.432(2)
S1 C8 1.801(3)
C8 C13 1.406(4)
C8 C9 1.415(4)
C9 C10 1.450(6)
C9 C14 1.519(7)
C10 C11 1.395(7)
C10 H10A 0.9500
C11 C12 1.318(6)
C11 C20 1.539(6)
C12 C13 1.384(4)
C12 H12A 0.9500
C13 C17 1.519(4)
C14 C16 1.469(10)
C14 C15 1.496(9)
C14 H14A 1.0000
C15 H15A 0.9800
C15 H15B 0.9800
C15 H15C 0.9800
C16 H16A 0.9800
C16 H16B 0.9800
C16 H16C 0.9800
C17 C19 1.523(5)
C17 C18 1.536(4)
C17 H17A 1.0000
C18 H18A 0.9800
C18 H18B 0.9800
C18 H18C 0.9800
C19 H19A 0.9800
C19 H19B 0.9800
C19 H19C 0.9800
C20 C22 1.467(6)
C20 C21 1.497(6)
C20 H20A 1.0000
C21 H21A 0.9800
C21 H21B 0.9800
C21 H21C 0.9800
C22 H22A 0.9800
C22 H22B 0.9800
C22 H22C 0.9800
O3 Si1 1.646(2)
Si1 C29 1.860(3)
Si1 C23 1.881(3)
Si1 C35 1.894(3)
C23 C28 1.385(4)
C23 C24 1.406(4)
C24 C25 1.375(4)
C24 H24A 0.9500
C25 C26 1.365(5)
C25 H25A 0.9500
C26 C27 1.373(5)
C26 H26A 0.9500
C27 C28 1.385(5)
C27 H27A 0.9500
C28 H28A 0.9500
C29 C30 1.387(4)
C29 C34 1.391(5)
C30 C31 1.379(5)
C30 H30A 0.9500
C31 C32 1.370(5)
C31 H31A 0.9500
C32 C33 1.381(6)
C32 H32A 0.9500
C33 C34 1.366(5)
C33 H33A 0.9500
C34 H34A 0.9500
C35 C37 1.528(5)
C35 C38 1.528(5)
C35 C36 1.556(5)
C36 H36A 0.9800
C36 H36B 0.9800
C36 H36C 0.9800
C37 H37A 0.9800
C37 H37B 0.9800
C37 H37C 0.9800
C38 H38A 0.9800
C38 H38B 0.9800
C38 H38C 0.9800
C39 O6 1.423(3)
C39 C40 1.514(4)
C39 H39A 0.9900
C39 H39B 0.9900
C40 N6 1.455(3)
C40 C41 1.541(4)
C40 H40A 1.0000
C41 C42 1.495(4)
C41 H41A 0.9900
C41 H41B 0.9900
C42 C44 1.365(4)
C42 N4 1.381(4)
N4 C43 1.347(3)
N4 C45 1.448(4)
C43 N5 1.315(4)
C43 H43A 0.9500
N5 C44 1.370(4)
C44 H44A 0.9500
C45 H45A 0.9800
C45 H45B 0.9800
C45 H45C 0.9800
N6 S2 1.605(2)
N6 H6A 0.8800
S2 O5 1.433(2)
S2 O4 1.434(2)
S2 C46 1.794(3)
C46 C47 1.406(4)
C46 C51 1.420(4)
C47 C48 1.387(4)
C47 C52 1.522(4)
C48 C49 1.385(5)
C48 H48A 0.9500
C49 C50 1.389(5)
C49 C58 1.521(6)
C50 C51 1.376(4)
C50 H50A 0.9500
C51 C55 1.523(4)
C52 C53 1.516(5)
C52 C54 1.542(4)
C52 H52A 1.0000
C53 H53A 0.9800
C53 H53B 0.9800
C53 H53C 0.9800
C54 H54A 0.9800
C54 H54B 0.9800
C54 H54C 0.9800
C55 C56 1.484(6)
C55 C57 1.537(5)
C55 H55A 1.0000
C56 H56A 0.9800
C56 H56B 0.9800
C56 H56C 0.9800
C57 H57A 0.9800
C57 H57B 0.9800
C57 H57C 0.9800
C58 C59 1.524(13)
C58 C60 1.612(11)
C58 H58A 1.0000
C59 H59A 0.9800
C59 H59B 0.9800
C59 H59C 0.9800
C60 H60A 0.9800
C60 H60B 0.9800
C60 H60C 0.9800
O6 Si2 1.645(2)
Si2 C61 1.866(4)
Si2 C67 1.876(3)
Si2 C73 1.883(4)
C61 C66 1.387(6)
C61 C62 1.404(6)
C62 C63 1.352(7)
C62 H62A 0.9500
C63 C64 1.348(12)
C63 H63A 0.9500
C64 C65 1.379(11)
C64 H64A 0.9500
C65 C66 1.374(9)
C65 H65A 0.9500
C66 H66A 0.9500
C67 C68 1.392(5)
C67 C72 1.399(6)
C68 C69 1.374(6)
C68 H68A 0.9500
C69 C70 1.348(7)
C69 H69A 0.9500
C70 C71 1.384(7)
C70 H70A 0.9500
C71 C72 1.386(6)
C71 H71A 0.9500
C72 H72A 0.9500
C73 C76 1.483(7)
C73 C75 1.502(8)
C73 C74 1.512(7)
C74 H74A 0.9800
C74 H74B 0.9800
C74 H74C 0.9800
C75 H75A 0.9800
C75 H75B 0.9800
C75 H75C 0.9800
C76 H76A 0.9800
C76 H76B 0.9800
C76 H76C 0.9800

loop_
_geom_torsion_atom_site_label_1
_geom_torsion_atom_site_label_2
_geom_torsion_atom_site_label_3
_geom_torsion_atom_site_label_4
_geom_torsion
O3 C1 C2 N3 175.0(2)
O3 C1 C2 C3 -61.8(3)
N3 C2 C3 C4 42.2(3)
C1 C2 C3 C4 -79.2(3)
C2 C3 C4 C6 87.0(3)
C2 C3 C4 N1 -93.9(3)
C6 C4 N1 C5 -0.2(3)
C3 C4 N1 C5 -179.6(2)
C6 C4 N1 C7 178.4(3)
C3 C4 N1 C7 -1.0(4)
C4 N1 C5 N2 -0.4(3)
C7 N1 C5 N2 -179.0(3)
N1 C5 N2 C6 0.8(3)
N1 C4 C6 N2 0.7(3)
C3 C4 C6 N2 180.0(2)
C5 N2 C6 C4 -0.9(3)
C1 C2 N3 S1 -125.3(2)
C3 C2 N3 S1 110.6(2)
C2 N3 S1 O1 -43.0(2)
C2 N3 S1 O2 -170.7(2)
C2 N3 S1 C8 75.2(2)
O1 S1 C8 C13 -179.9(2)
O2 S1 C8 C13 -50.5(2)
N3 S1 C8 C13 63.1(2)
O1 S1 C8 C9 -5.1(3)
O2 S1 C8 C9 124.3(3)
N3 S1 C8 C9 -122.1(3)
C13 C8 C9 C10 2.8(5)
S1 C8 C9 C10 -171.9(2)
C13 C8 C9 C14 -176.9(4)
S1 C8 C9 C14 8.4(6)
C8 C9 C10 C11 -1.5(6)
C14 C9 C10 C11 178.2(5)
C9 C10 C11 C12 -1.2(6)
C9 C10 C11 C20 177.2(4)
C10 C11 C12 C13 2.8(6)
C20 C11 C12 C13 -175.6(4)
C11 C12 C13 C8 -1.5(5)
C11 C12 C13 C17 177.1(3)
C9 C8 C13 C12 -1.5(4)
S1 C8 C13 C12 173.5(2)
C9 C8 C13 C17 180.0(3)
S1 C8 C13 C17 -5.0(4)
C8 C9 C14 C16 -121.5(7)
C10 C9 C14 C16 58.8(7)
C8 C9 C14 C15 114.5(5)
C10 C9 C14 C15 -65.2(7)
C12 C13 C17 C19 50.8(4)
C8 C13 C17 C19 -130.6(3)
C12 C13 C17 C18 -73.0(3)
C8 C13 C17 C18 105.6(3)
C12 C11 C20 C22 -121.2(5)
C10 C11 C20 C22 60.4(6)
C12 C11 C20 C21 108.2(5)
C10 C11 C20 C21 -70.2(5)
C2 C1 O3 Si1 -144.8(2)
C1 O3 Si1 C29 -46.8(3)
C1 O3 Si1 C23 -167.1(3)
C1 O3 Si1 C35 74.8(3)
O3 Si1 C23 C28 8.9(3)
C29 Si1 C23 C28 -110.4(3)
C35 Si1 C23 C28 125.8(3)
O3 Si1 C23 C24 -168.1(2)
C29 Si1 C23 C24 72.6(3)
C35 Si1 C23 C24 -51.2(3)
C28 C23 C24 C25 -2.2(4)
Si1 C23 C24 C25 175.0(2)
C23 C24 C25 C26 1.9(5)
C24 C25 C26 C27 0.2(5)
C25 C26 C27 C28 -2.0(6)
C24 C23 C28 C27 0.4(5)
Si1 C23 C28 C27 -176.9(3)
C26 C27 C28 C23 1.7(6)
O3 Si1 C29 C30 -132.3(3)
C23 Si1 C29 C30 -19.0(3)
C35 Si1 C29 C30 105.8(3)
O3 Si1 C29 C34 49.9(4)
C23 Si1 C29 C34 163.3(3)
C35 Si1 C29 C34 -71.9(3)
C34 C29 C30 C31 0.7(5)
Si1 C29 C30 C31 -177.2(3)
C29 C30 C31 C32 -2.2(6)
C30 C31 C32 C33 2.2(6)
C31 C32 C33 C34 -0.8(7)
C32 C33 C34 C29 -0.6(8)
C30 C29 C34 C33 0.6(6)
Si1 C29 C34 C33 178.6(4)
O3 Si1 C35 C37 -53.7(3)
C29 Si1 C35 C37 69.1(3)
C23 Si1 C35 C37 -165.4(2)
O3 Si1 C35 C38 67.8(3)
C29 Si1 C35 C38 -169.4(3)
C23 Si1 C35 C38 -43.9(3)
O3 Si1 C35 C36 -171.6(3)
C29 Si1 C35 C36 -48.9(3)
C23 Si1 C35 C36 76.7(3)
O6 C39 C40 N6 -173.5(2)
O6 C39 C40 C41 -50.2(3)
N6 C40 C41 C42 50.7(3)
C39 C40 C41 C42 -69.8(3)
C40 C41 C42 C44 82.0(4)
C40 C41 C42 N4 -94.8(3)
C44 C42 N4 C43 -0.3(3)
C41 C42 N4 C43 177.3(2)
C44 C42 N4 C45 179.7(3)
C41 C42 N4 C45 -2.8(4)
C42 N4 C43 N5 0.3(3)
C45 N4 C43 N5 -179.6(3)
N4 C43 N5 C44 -0.2(3)
N4 C42 C44 N5 0.1(3)
C41 C42 C44 N5 -177.1(3)
C43 N5 C44 C42 0.1(3)
C39 C40 N6 S2 -126.3(2)
C41 C40 N6 S2 109.5(2)
C40 N6 S2 O5 -51.9(2)
C40 N6 S2 O4 -179.19(19)
C40 N6 S2 C46 64.8(2)
O5 S2 C46 C47 177.3(2)
O4 S2 C46 C47 -52.5(2)
N6 S2 C46 C47 61.9(2)
O5 S2 C46 C51 -0.6(3)
O4 S2 C46 C51 129.6(2)
N6 S2 C46 C51 -116.0(2)
C51 C46 C47 C48 2.3(4)
S2 C46 C47 C48 -175.7(3)
C51 C46 C47 C52 -174.7(3)
S2 C46 C47 C52 7.3(4)
C46 C47 C48 C49 0.0(6)
C52 C47 C48 C49 177.3(4)
C47 C48 C49 C50 -2.2(8)
C47 C48 C49 C58 179.9(6)
C48 C49 C50 C51 2.2(8)
C58 C49 C50 C51 -179.9(6)
C49 C50 C51 C46 0.0(6)
C49 C50 C51 C55 179.8(4)
C47 C46 C51 C50 -2.3(4)
S2 C46 C51 C50 175.6(3)
C47 C46 C51 C55 177.9(3)
S2 C46 C51 C55 -4.3(4)
C48 C47 C52 C53 -79.9(4)
C46 C47 C52 C53 97.1(3)
C48 C47 C52 C54 44.3(4)
C46 C47 C52 C54 -138.7(3)
C50 C51 C55 C56 -81.6(5)
C46 C51 C55 C56 98.2(4)
C50 C51 C55 C57 45.0(5)
C46 C51 C55 C57 -135.1(4)
C48 C49 C58 C59 61.0(9)
C50 C49 C58 C59 -116.8(7)
C48 C49 C58 C60 -62.3(8)
C50 C49 C58 C60 120.0(6)
C40 C39 O6 Si2 -157.28(19)
C39 O6 Si2 C61 81.8(3)
C39 O6 Si2 C67 -37.9(3)
C39 O6 Si2 C73 -161.5(3)
O6 Si2 C61 C66 -175.6(4)
C67 Si2 C61 C66 -57.8(5)
C73 Si2 C61 C66 70.7(5)
O6 Si2 C61 C62 10.0(4)
C67 Si2 C61 C62 127.8(4)
C73 Si2 C61 C62 -103.7(4)
C66 C61 C62 C63 -1.6(8)
Si2 C61 C62 C63 173.2(5)
C61 C62 C63 C64 -2.5(11)
C62 C63 C64 C65 5.4(15)
C63 C64 C65 C66 -4.0(16)
C64 C65 C66 C61 -0.3(13)
C62 C61 C66 C65 2.9(9)
Si2 C61 C66 C65 -171.5(6)
O6 Si2 C67 C68 -62.2(3)
C61 Si2 C67 C68 179.6(3)
C73 Si2 C67 C68 54.6(3)
O6 Si2 C67 C72 113.4(3)
C61 Si2 C67 C72 -4.8(3)
C73 Si2 C67 C72 -129.9(3)
C72 C67 C68 C69 -0.9(5)
Si2 C67 C68 C69 174.9(3)
C67 C68 C69 C70 0.5(6)
C68 C69 C70 C71 0.2(7)
C69 C70 C71 C72 -0.4(7)
C70 C71 C72 C67 -0.1(7)
C68 C67 C72 C71 0.8(6)
Si2 C67 C72 C71 -175.0(3)
O6 Si2 C73 C76 -176.4(5)
C61 Si2 C73 C76 -60.4(5)
C67 Si2 C73 C76 65.3(5)
O6 Si2 C73 C75 60.9(6)
C61 Si2 C73 C75 176.9(6)
C67 Si2 C73 C75 -57.4(6)
O6 Si2 C73 C74 -55.5(5)
C61 Si2 C73 C74 60.5(5)
C67 Si2 C73 C74 -173.9(4)
